data_7719254
loop_
_publ_author_name
'Ryan, Aidan'
'Delattre, Hugo'
'Kociok-K&#xf6;hn, Gabriele'
'Johnson, Andrew L.'

_publ_section_title
;
 Synthesis and characterization of Sn(II) complexes supported by amino
 bis-phenoxide ligands.
;
_journal_issue 36
_journal_name_full 'Dalton transactions (Cambridge, England : 2003)'
_journal_page_first 13632
_journal_page_last 13641
_journal_paper_doi 10.1039/d5dt01442e
_journal_volume 54
_journal_year 2025
_chemical_formula_moiety 'C22 H30 N2 O2 Sn'
_chemical_formula_sum 'C22 H30 N2 O2 Sn'
_chemical_formula_weight 473.17
_chemical_properties_physical Air-sensitive,Oxygen-sensitive
_space_group_crystal_system monoclinic
_space_group_IT_number 14
_space_group_name_Hall '-P 2yn'
_space_group_name_H-M_alt 'P 1 21/n 1'
_atom_sites_solution_hydrogens geom
_atom_sites_solution_primary dual
_audit_creation_method SHELXL-2019/3
_audit_update_record
;
2025-06-19 deposited with the CCDC.	2025-08-06 downloaded from the CCDC.
;
_cell_angle_alpha 90
_cell_angle_beta 106.1290(10)
_cell_angle_gamma 90
_cell_formula_units_Z 4
_cell_length_a 11.25310(10)
_cell_length_b 14.09620(10)
_cell_length_c 14.02500(10)
_cell_measurement_reflns_used 14491
_cell_measurement_temperature 150(2)
_cell_measurement_theta_max 72.9270
_cell_measurement_theta_min 3.1410
_cell_volume 2137.16(3)
_computing_cell_refinement 'CrysAlisPro 1.171.42.56a (Rigaku OD, 2022)'
_computing_data_collection 'CrysAlisPro 1.171.42.56a (Rigaku OD, 2022)'
_computing_data_reduction 'CrysAlisPro 1.171.42.56a (Rigaku OD, 2022)'
_computing_molecular_graphics 'ORTEP3 for Windows - Farrugia, L. J. J. Appl. Crystallogr. 1997, 30, 565'
_computing_publication_material
;
 'WinGX publication routines, Farrugia, 
 L. J., J. Appl. Crystallogr., 1999, 32, 837-838
;
_computing_structure_refinement
;
 SHELXL-2019/2 (Sheldrick, 2019)
 Sheldrick GM (2008) Acta Crystallogr A64:112--122 and 
 C. B. H\"ubschle, G. M. Sheldrick and B. Dittrich
 ShelXle: a Qt graphical user interface for SHELXL
 J. Appl. Cryst., 44, (2011) 1281-1284.
;
_computing_structure_solution
; 
 SHELXT
 Sheldrick, G. M. (2008). Acta Cryst. A64, 112-122.
;
_diffrn_ambient_environment N~2~
_diffrn_ambient_temperature 150.00(10)
_diffrn_detector 'CCD plate'
_diffrn_detector_area_resol_mean 8.1150
_diffrn_detector_type EosS2
_diffrn_measured_fraction_theta_full 1.000
_diffrn_measured_fraction_theta_max 0.996
_diffrn_measurement_device 'four-circle diffractometer'
_diffrn_measurement_device_type 'SuperNova, Dual, Cu at home/near, EosS2'
_diffrn_measurement_method '\w scans'
_diffrn_radiation_monochromator mirror
_diffrn_radiation_probe x-ray
_diffrn_radiation_type 'Cu K\a'
_diffrn_radiation_wavelength 1.54184
_diffrn_reflns_av_R_equivalents 0.0295
_diffrn_reflns_av_unetI/netI 0.0199
_diffrn_reflns_Laue_measured_fraction_full 1.000
_diffrn_reflns_Laue_measured_fraction_max 0.996
_diffrn_reflns_limit_h_max 13
_diffrn_reflns_limit_h_min -13
_diffrn_reflns_limit_k_max 16
_diffrn_reflns_limit_k_min -17
_diffrn_reflns_limit_l_max 17
_diffrn_reflns_limit_l_min -14
_diffrn_reflns_number 18791
_diffrn_reflns_point_group_measured_fraction_full 1.000
_diffrn_reflns_point_group_measured_fraction_max 0.996
_diffrn_reflns_theta_full 67.684
_diffrn_reflns_theta_max 73.021
_diffrn_reflns_theta_min 4.477
_diffrn_source 'micro-focus sealed X-ray tube'
_diffrn_source_type 'SuperNova (Cu) X-ray Source'
_exptl_absorpt_coefficient_mu 9.649
_exptl_absorpt_correction_T_max 1.00000
_exptl_absorpt_correction_T_min 0.48653
_exptl_absorpt_correction_type multi-scan
_exptl_absorpt_process_details
;
CrysAlisPro 1.171.40.57a (Rigaku Oxford Diffraction, 2019)
Empirical absorption correction using spherical harmonics,
 implemented in SCALE3 ABSPACK scaling algorithm.
;
_exptl_crystal_colour colourless
_exptl_crystal_density_diffrn 1.471
_exptl_crystal_description block
_exptl_crystal_F_000 968
_exptl_crystal_recrystallization_method 'Re-crystallisation from solvent'
_exptl_crystal_size_max 0.337
_exptl_crystal_size_mid 0.226
_exptl_crystal_size_min 0.181
_refine_diff_density_max 1.045
_refine_diff_density_min -1.072
_refine_diff_density_rms 0.113
_refine_ls_extinction_method none
_refine_ls_goodness_of_fit_ref 1.078
_refine_ls_hydrogen_treatment constr
_refine_ls_matrix_type full
_refine_ls_number_parameters 250
_refine_ls_number_reflns 4256
_refine_ls_number_restraints 0
_refine_ls_restrained_S_all 1.078
_refine_ls_R_factor_all 0.0335
_refine_ls_R_factor_gt 0.0332
_refine_ls_shift/su_max 0.001
_refine_ls_shift/su_mean 0.000
_refine_ls_structure_factor_coef Fsqd
_refine_ls_weighting_details 'w=1/[\s^2^(Fo^2^)+(0.0592P)^2^+2.7488P] where P=(Fo^2^+2Fc^2^)/3'
_refine_ls_weighting_scheme calc
_refine_ls_wR_factor_gt 0.0897
_refine_ls_wR_factor_ref 0.0900
_reflns_Friedel_coverage 0.000
_reflns_number_gt 4200
_reflns_number_total 4256
_reflns_threshold_expression 'I > 2\s(I)'
_cod_data_source_file d5dt01442e2.cif
_cod_data_source_block s19alj72
_cod_depositor_comments 'Adding full bibliography for 7719254--7719260.cif.'
_cod_original_sg_symbol_H-M 'P 21/n'
_cod_database_code 7719254
_shelx_shelxl_version_number 2019/3
_shelx_space_group_comment
;
The symmetry employed for this shelxl refinement is uniquely defined
by the following loop, which should always be used as a source of
symmetry information in preference to the above space-group names.
They are only intended as comments.
;
_shelx_estimated_absorpt_t_min 0.139
_shelx_estimated_absorpt_t_max 0.274
_oxdiff_exptl_absorpt_empirical_full_min 0.711
_oxdiff_exptl_absorpt_empirical_full_max 1.608
_oxdiff_exptl_absorpt_empirical_details
;
Empirical correction (ABSPACK) includes:
- Absorption correction using spherical harmonics
- Frame scaling
;

loop_
_space_group_symop_operation_xyz
'x, y, z'
'-x+1/2, y+1/2, -z+1/2'
'-x, -y, -z'
'x-1/2, -y-1/2, z-1/2'

loop_
_atom_site_label
_atom_site_type_symbol
_atom_site_fract_x
_atom_site_fract_y
_atom_site_fract_z
_atom_site_U_iso_or_equiv
_atom_site_adp_type
_atom_site_occupancy
_atom_site_site_symmetry_order
_atom_site_calc_flag
_atom_site_refinement_flags_posn
_atom_site_refinement_flags_adp
_atom_site_refinement_flags_occupancy
_atom_site_disorder_assembly
_atom_site_disorder_group
Sn1 Sn 0.70956(2) 0.11630(2) 0.41295(2) 0.01224(9) Uani 1 1 d . . . . .
N1 N 0.5932(2) 0.20367(16) 0.49952(16) 0.0128(4) Uani 1 1 d . . . . .
N2 N 0.8670(2) 0.2259(2) 0.55871(19) 0.0242(6) Uani 1 1 d . . . . .
O1 O 0.66667(19) 0.22562(13) 0.31061(13) 0.0170(4) Uani 1 1 d . . . . .
O2 O 0.54247(17) 0.04485(13) 0.34839(14) 0.0163(4) Uani 1 1 d . . . . .
C1 C 0.6702(3) 0.2231(2) 0.6032(2) 0.0243(6) Uani 1 1 d . . . . .
H1A H 0.689620 0.161875 0.638731 0.029 Uiso 1 1 calc R U . . .
H1B H 0.620291 0.260898 0.637473 0.029 Uiso 1 1 calc R U . . .
C2 C 0.7903(3) 0.2752(2) 0.6113(2) 0.0241(6) Uani 1 1 d . . . . .
H2A H 0.771643 0.339793 0.583464 0.029 Uiso 1 1 calc R U . . .
H2B H 0.836662 0.281529 0.682168 0.029 Uiso 1 1 calc R U . . .
C3 C 0.9365(4) 0.1471(3) 0.6159(3) 0.0385(9) Uani 1 1 d . . . . .
H3A H 0.991743 0.171347 0.677988 0.058 Uiso 1 1 calc R U . . .
H3B H 0.985568 0.115965 0.577117 0.058 Uiso 1 1 calc R U . . .
H3C H 0.878780 0.101267 0.630948 0.058 Uiso 1 1 calc R U . . .
C4 C 0.9545(3) 0.2944(3) 0.5355(3) 0.0402(9) Uani 1 1 d . . . . .
H4A H 0.908101 0.346444 0.495705 0.060 Uiso 1 1 calc R U . . .
H4B H 1.004434 0.262371 0.498028 0.060 Uiso 1 1 calc R U . . .
H4C H 1.008791 0.319776 0.597386 0.060 Uiso 1 1 calc R U . . .
C11 C 0.6812(2) 0.31755(18) 0.33872(18) 0.0122(5) Uani 1 1 d . . . . .
C12 C 0.7523(3) 0.37831(19) 0.2966(2) 0.0152(6) Uani 1 1 d . . . . .
C13 C 0.7656(3) 0.4725(2) 0.3257(2) 0.0170(5) Uani 1 1 d . . . . .
H13 H 0.814319 0.512968 0.297533 0.020 Uiso 1 1 calc R U . . .
C14 C 0.7103(3) 0.5103(2) 0.3947(2) 0.0167(5) Uani 1 1 d . . . . .
C15 C 0.6388(3) 0.44915(19) 0.4346(2) 0.0171(5) Uani 1 1 d . . . . .
H15 H 0.599298 0.473121 0.481245 0.021 Uiso 1 1 calc R U . . .
C16 C 0.6242(2) 0.3540(2) 0.4075(2) 0.0143(5) Uani 1 1 d . . . . .
C17 C 0.8086(3) 0.3409(2) 0.2189(2) 0.0260(7) Uani 1 1 d . . . . .
H17A H 0.865811 0.289138 0.246911 0.039 Uiso 1 1 calc R U . . .
H17B H 0.853810 0.391953 0.196739 0.039 Uiso 1 1 calc R U . . .
H17C H 0.743101 0.317210 0.162303 0.039 Uiso 1 1 calc R U . . .
C18 C 0.7265(4) 0.6131(2) 0.4234(3) 0.0320(9) Uani 1 1 d . . . . .
H18A H 0.789457 0.619200 0.487297 0.048 Uiso 1 1 calc R U . . .
H18B H 0.647791 0.638732 0.429043 0.048 Uiso 1 1 calc R U . . .
H18C H 0.752724 0.648348 0.372524 0.048 Uiso 1 1 calc R U . . .
C19 C 0.5383(3) 0.2913(2) 0.4451(2) 0.0186(5) Uani 1 1 d . . . . .
H19A H 0.502742 0.329597 0.489576 0.022 Uiso 1 1 calc R U . . .
H19B H 0.469108 0.272158 0.387608 0.022 Uiso 1 1 calc R U . . .
C21 C 0.4248(2) 0.06434(18) 0.34308(19) 0.0137(5) Uani 1 1 d . . . . .
C22 C 0.3296(3) 0.0279(2) 0.2632(2) 0.0191(6) Uani 1 1 d . . . . .
C23 C 0.2074(3) 0.0461(2) 0.2597(2) 0.0256(7) Uani 1 1 d . . . . .
H23 H 0.143920 0.021637 0.205670 0.031 Uiso 1 1 calc R U . . .
C24 C 0.1742(3) 0.0986(2) 0.3317(3) 0.0274(7) Uani 1 1 d . . . . .
C25 C 0.2686(3) 0.1324(2) 0.4109(2) 0.0218(6) Uani 1 1 d . . . . .
H25 H 0.247864 0.168216 0.461382 0.026 Uiso 1 1 calc R U . . .
C26 C 0.3927(3) 0.11521(17) 0.4182(2) 0.0145(6) Uani 1 1 d . . . . .
C27 C 0.3643(3) -0.0309(2) 0.1857(2) 0.0292(7) Uani 1 1 d . . . . .
H27A H 0.413379 0.007626 0.152485 0.044 Uiso 1 1 calc R U . . .
H27B H 0.289091 -0.052875 0.136832 0.044 Uiso 1 1 calc R U . . .
H27C H 0.413081 -0.085731 0.217348 0.044 Uiso 1 1 calc R U . . .
C28 C 0.0394(4) 0.1162(3) 0.3256(4) 0.0510(13) Uani 1 1 d . . . . .
H28A H -0.012176 0.099400 0.259183 0.077 Uiso 1 1 calc R U . . .
H28B H 0.027506 0.183326 0.338522 0.077 Uiso 1 1 calc R U . . .
H28C H 0.015698 0.077133 0.375203 0.077 Uiso 1 1 calc R U . . .
C29 C 0.4900(3) 0.1416(2) 0.5118(2) 0.0155(5) Uani 1 1 d . . . . .
H29A H 0.448846 0.174352 0.556454 0.019 Uiso 1 1 calc R U . . .
H29B H 0.526592 0.082377 0.545430 0.019 Uiso 1 1 calc R U . . .

loop_
_atom_site_aniso_label
_atom_site_aniso_U_11
_atom_site_aniso_U_22
_atom_site_aniso_U_33
_atom_site_aniso_U_23
_atom_site_aniso_U_13
_atom_site_aniso_U_12
Sn1 0.01137(12) 0.01144(13) 0.01408(13) -0.00092(5) 0.00381(8) 0.00025(5)
N1 0.0130(10) 0.0137(10) 0.0133(10) -0.0019(8) 0.0063(8) -0.0039(8)
N2 0.0142(12) 0.0311(14) 0.0231(12) -0.0049(11) -0.0016(9) -0.0006(10)
O1 0.0287(11) 0.0113(9) 0.0118(8) -0.0004(7) 0.0069(7) -0.0048(8)
O2 0.0132(9) 0.0146(9) 0.0218(10) -0.0052(7) 0.0062(7) -0.0055(7)
C1 0.0267(16) 0.0333(17) 0.0131(13) -0.0077(12) 0.0058(11) -0.0060(13)
C2 0.0270(16) 0.0227(15) 0.0187(13) -0.0033(12) -0.0003(11) -0.0030(12)
C3 0.0302(18) 0.038(2) 0.0348(19) 0.0018(16) -0.0115(15) 0.0067(16)
C4 0.0263(18) 0.049(2) 0.040(2) -0.0055(17) 0.0013(15) -0.0149(16)
C11 0.0134(12) 0.0121(12) 0.0094(11) 0.0011(9) 0.0002(9) -0.0016(9)
C12 0.0164(14) 0.0168(14) 0.0125(13) 0.0029(9) 0.0041(11) -0.0012(9)
C13 0.0194(13) 0.0158(13) 0.0163(12) 0.0065(10) 0.0056(10) -0.0032(10)
C14 0.0194(14) 0.0104(13) 0.0194(12) 0.0035(10) 0.0036(10) -0.0001(10)
C15 0.0197(13) 0.0127(13) 0.0210(13) 0.0008(10) 0.0090(11) 0.0011(10)
C16 0.0128(12) 0.0128(12) 0.0171(13) 0.0014(10) 0.0039(10) -0.0003(10)
C17 0.0398(18) 0.0199(15) 0.0260(16) 0.0009(12) 0.0219(14) -0.0016(13)
C18 0.052(2) 0.0121(17) 0.037(2) 0.0017(11) 0.0200(18) -0.0017(12)
C19 0.0146(13) 0.0138(12) 0.0311(15) 0.0026(11) 0.0126(11) 0.0010(10)
C21 0.0152(12) 0.0099(11) 0.0160(12) 0.0046(9) 0.0044(10) -0.0040(9)
C22 0.0217(14) 0.0150(13) 0.0178(13) 0.0030(11) 0.0011(11) -0.0025(11)
C23 0.0198(14) 0.0242(16) 0.0261(15) 0.0046(12) -0.0049(12) -0.0051(12)
C24 0.0130(14) 0.0288(15) 0.0391(19) 0.0051(14) 0.0053(13) -0.0012(12)
C25 0.0178(15) 0.0209(13) 0.0294(16) 0.0010(12) 0.0109(13) -0.0013(11)
C26 0.0146(14) 0.0124(13) 0.0167(14) 0.0037(9) 0.0049(11) -0.0042(9)
C27 0.0358(18) 0.0278(16) 0.0199(14) -0.0071(12) 0.0009(13) -0.0027(14)
C28 0.0152(19) 0.060(3) 0.073(3) -0.008(2) 0.0040(19) 0.0023(15)
C29 0.0184(13) 0.0171(12) 0.0149(13) 0.0017(10) 0.0113(11) -0.0056(11)

loop_
_atom_type_symbol
_atom_type_description
_atom_type_scat_dispersion_real
_atom_type_scat_dispersion_imag
_atom_type_scat_source
C C 0.0181 0.0091 'International Tables Vol C Tables 4.2.6.8 and 6.1.1.4'
H H 0.0000 0.0000 'International Tables Vol C Tables 4.2.6.8 and 6.1.1.4'
N N 0.0311 0.0180 'International Tables Vol C Tables 4.2.6.8 and 6.1.1.4'
O O 0.0492 0.0322 'International Tables Vol C Tables 4.2.6.8 and 6.1.1.4'
Sn Sn 0.0259 5.4591 'International Tables Vol C Tables 4.2.6.8 and 6.1.1.4'

loop_
_geom_angle_atom_site_label_1
_geom_angle_atom_site_label_2
_geom_angle_atom_site_label_3
_geom_angle
_geom_angle_site_symmetry_1
_geom_angle_site_symmetry_3
_geom_angle_publ_flag
O1 Sn1 O2 92.84(8) . . ?
O1 Sn1 N1 84.98(8) . . ?
O2 Sn1 N1 85.07(7) . . ?
C19 N1 C1 113.0(2) . . ?
C19 N1 C29 108.5(2) . . ?
C1 N1 C29 104.6(2) . . ?
C19 N1 Sn1 112.20(16) . . ?
C1 N1 Sn1 109.92(17) . . ?
C29 N1 Sn1 108.17(16) . . ?
C2 N2 C3 112.7(3) . . ?
C2 N2 C4 108.9(3) . . ?
C3 N2 C4 109.3(3) . . ?
C11 O1 Sn1 121.72(15) . . ?
C21 O2 Sn1 132.87(17) . . ?
N1 C1 C2 115.2(2) . . ?
N1 C1 H1A 108.5 . . ?
C2 C1 H1A 108.5 . . ?
N1 C1 H1B 108.5 . . ?
C2 C1 H1B 108.5 . . ?
H1A C1 H1B 107.5 . . ?
N2 C2 C1 111.9(3) . . ?
N2 C2 H2A 109.2 . . ?
C1 C2 H2A 109.2 . . ?
N2 C2 H2B 109.2 . . ?
C1 C2 H2B 109.2 . . ?
H2A C2 H2B 107.9 . . ?
N2 C3 H3A 109.5 . . ?
N2 C3 H3B 109.5 . . ?
H3A C3 H3B 109.5 . . ?
N2 C3 H3C 109.5 . . ?
H3A C3 H3C 109.5 . . ?
H3B C3 H3C 109.5 . . ?
N2 C4 H4A 109.5 . . ?
N2 C4 H4B 109.5 . . ?
H4A C4 H4B 109.5 . . ?
N2 C4 H4C 109.5 . . ?
H4A C4 H4C 109.5 . . ?
H4B C4 H4C 109.5 . . ?
O1 C11 C16 120.9(2) . . ?
O1 C11 C12 119.8(2) . . ?
C16 C11 C12 119.3(2) . . ?
C13 C12 C11 119.1(3) . . ?
C13 C12 C17 121.2(3) . . ?
C11 C12 C17 119.6(2) . . ?
C12 C13 C14 122.6(3) . . ?
C12 C13 H13 118.7 . . ?
C14 C13 H13 118.7 . . ?
C13 C14 C15 117.4(3) . . ?
C13 C14 C18 120.7(3) . . ?
C15 C14 C18 121.9(3) . . ?
C16 C15 C14 121.6(3) . . ?
C16 C15 H15 119.2 . . ?
C14 C15 H15 119.2 . . ?
C15 C16 C11 120.1(3) . . ?
C15 C16 C19 120.6(2) . . ?
C11 C16 C19 119.1(2) . . ?
C12 C17 H17A 109.5 . . ?
C12 C17 H17B 109.5 . . ?
H17A C17 H17B 109.5 . . ?
C12 C17 H17C 109.5 . . ?
H17A C17 H17C 109.5 . . ?
H17B C17 H17C 109.5 . . ?
C14 C18 H18A 109.5 . . ?
C14 C18 H18B 109.5 . . ?
H18A C18 H18B 109.5 . . ?
C14 C18 H18C 109.5 . . ?
H18A C18 H18C 109.5 . . ?
H18B C18 H18C 109.5 . . ?
N1 C19 C16 116.7(2) . . ?
N1 C19 H19A 108.1 . . ?
C16 C19 H19A 108.1 . . ?
N1 C19 H19B 108.1 . . ?
C16 C19 H19B 108.1 . . ?
H19A C19 H19B 107.3 . . ?
O2 C21 C26 121.5(2) . . ?
O2 C21 C22 119.4(3) . . ?
C26 C21 C22 119.0(3) . . ?
C23 C22 C21 119.1(3) . . ?
C23 C22 C27 122.1(3) . . ?
C21 C22 C27 118.8(3) . . ?
C24 C23 C22 122.6(3) . . ?
C24 C23 H23 118.7 . . ?
C22 C23 H23 118.7 . . ?
C23 C24 C25 117.7(3) . . ?
C23 C24 C28 121.0(3) . . ?
C25 C24 C28 121.3(4) . . ?
C24 C25 C26 121.8(3) . . ?
C24 C25 H25 119.1 . . ?
C26 C25 H25 119.1 . . ?
C25 C26 C21 119.7(3) . . ?
C25 C26 C29 119.5(3) . . ?
C21 C26 C29 120.4(3) . . ?
C22 C27 H27A 109.5 . . ?
C22 C27 H27B 109.5 . . ?
H27A C27 H27B 109.5 . . ?
C22 C27 H27C 109.5 . . ?
H27A C27 H27C 109.5 . . ?
H27B C27 H27C 109.5 . . ?
C24 C28 H28A 109.5 . . ?
C24 C28 H28B 109.5 . . ?
H28A C28 H28B 109.5 . . ?
C24 C28 H28C 109.5 . . ?
H28A C28 H28C 109.5 . . ?
H28B C28 H28C 109.5 . . ?
N1 C29 C26 116.2(2) . . ?
N1 C29 H29A 108.2 . . ?
C26 C29 H29A 108.2 . . ?
N1 C29 H29B 108.2 . . ?
C26 C29 H29B 108.2 . . ?
H29A C29 H29B 107.4 . . ?

loop_
_geom_bond_atom_site_label_1
_geom_bond_atom_site_label_2
_geom_bond_distance
_geom_bond_site_symmetry_2
_geom_bond_publ_flag
Sn1 O1 2.0695(19) . ?
Sn1 O2 2.1032(18) . ?
Sn1 N1 2.364(2) . ?
N1 C19 1.493(3) . ?
N1 C1 1.497(3) . ?
N1 C29 1.502(3) . ?
N2 C2 1.459(4) . ?
N2 C3 1.462(4) . ?
N2 C4 1.478(5) . ?
O1 C11 1.351(3) . ?
O2 C21 1.334(3) . ?
C1 C2 1.515(4) . ?
C1 H1A 0.9900 . ?
C1 H1B 0.9900 . ?
C2 H2A 0.9900 . ?
C2 H2B 0.9900 . ?
C3 H3A 0.9800 . ?
C3 H3B 0.9800 . ?
C3 H3C 0.9800 . ?
C4 H4A 0.9800 . ?
C4 H4B 0.9800 . ?
C4 H4C 0.9800 . ?
C11 C16 1.397(4) . ?
C11 C12 1.409(4) . ?
C12 C13 1.385(4) . ?
C12 C17 1.500(4) . ?
C13 C14 1.393(4) . ?
C13 H13 0.9500 . ?
C14 C15 1.398(4) . ?
C14 C18 1.501(4) . ?
C15 C16 1.391(4) . ?
C15 H15 0.9500 . ?
C16 C19 1.509(4) . ?
C17 H17A 0.9800 . ?
C17 H17B 0.9800 . ?
C17 H17C 0.9800 . ?
C18 H18A 0.9800 . ?
C18 H18B 0.9800 . ?
C18 H18C 0.9800 . ?
C19 H19A 0.9900 . ?
C19 H19B 0.9900 . ?
C21 C26 1.402(4) . ?
C21 C22 1.414(4) . ?
C22 C23 1.386(4) . ?
C22 C27 1.502(4) . ?
C23 C24 1.385(5) . ?
C23 H23 0.9500 . ?
C24 C25 1.390(5) . ?
C24 C28 1.516(5) . ?
C25 C26 1.394(4) . ?
C25 H25 0.9500 . ?
C26 C29 1.504(4) . ?
C27 H27A 0.9800 . ?
C27 H27B 0.9800 . ?
C27 H27C 0.9800 . ?
C28 H28A 0.9800 . ?
C28 H28B 0.9800 . ?
C28 H28C 0.9800 . ?
C29 H29A 0.9900 . ?
C29 H29B 0.9900 . ?

loop_
_geom_torsion_atom_site_label_1
_geom_torsion_atom_site_label_2
_geom_torsion_atom_site_label_3
_geom_torsion_atom_site_label_4
_geom_torsion
_geom_torsion_site_symmetry_1
_geom_torsion_site_symmetry_2
_geom_torsion_site_symmetry_3
_geom_torsion_site_symmetry_4
_geom_torsion_publ_flag
C19 N1 C1 C2 -69.2(3) . . . . ?
C29 N1 C1 C2 172.9(3) . . . . ?
Sn1 N1 C1 C2 57.0(3) . . . . ?
C3 N2 C2 C1 -80.5(3) . . . . ?
C4 N2 C2 C1 158.1(3) . . . . ?
N1 C1 C2 N2 -55.8(4) . . . . ?
Sn1 O1 C11 C16 -55.7(3) . . . . ?
Sn1 O1 C11 C12 125.8(2) . . . . ?
O1 C11 C12 C13 179.6(2) . . . . ?
C16 C11 C12 C13 1.1(4) . . . . ?
O1 C11 C12 C17 1.6(4) . . . . ?
C16 C11 C12 C17 -177.0(3) . . . . ?
C11 C12 C13 C14 -0.6(4) . . . . ?
C17 C12 C13 C14 177.4(3) . . . . ?
C12 C13 C14 C15 -0.2(4) . . . . ?
C12 C13 C14 C18 -179.5(3) . . . . ?
C13 C14 C15 C16 0.7(4) . . . . ?
C18 C14 C15 C16 179.9(3) . . . . ?
C14 C15 C16 C11 -0.2(4) . . . . ?
C14 C15 C16 C19 -175.0(3) . . . . ?
O1 C11 C16 C15 -179.1(2) . . . . ?
C12 C11 C16 C15 -0.7(4) . . . . ?
O1 C11 C16 C19 -4.3(4) . . . . ?
C12 C11 C16 C19 174.2(2) . . . . ?
C1 N1 C19 C16 76.1(3) . . . . ?
C29 N1 C19 C16 -168.4(2) . . . . ?
Sn1 N1 C19 C16 -48.9(3) . . . . ?
C15 C16 C19 N1 -123.9(3) . . . . ?
C11 C16 C19 N1 61.3(3) . . . . ?
Sn1 O2 C21 C26 -30.7(4) . . . . ?
Sn1 O2 C21 C22 153.4(2) . . . . ?
O2 C21 C22 C23 178.2(2) . . . . ?
C26 C21 C22 C23 2.2(4) . . . . ?
O2 C21 C22 C27 -0.8(4) . . . . ?
C26 C21 C22 C27 -176.9(3) . . . . ?
C21 C22 C23 C24 -0.3(5) . . . . ?
C27 C22 C23 C24 178.7(3) . . . . ?
C22 C23 C24 C25 -1.0(5) . . . . ?
C22 C23 C24 C28 -179.4(3) . . . . ?
C23 C24 C25 C26 0.4(5) . . . . ?
C28 C24 C25 C26 178.8(3) . . . . ?
C24 C25 C26 C21 1.5(4) . . . . ?
C24 C25 C26 C29 -171.6(3) . . . . ?
O2 C21 C26 C25 -178.6(2) . . . . ?
C22 C21 C26 C25 -2.7(4) . . . . ?
O2 C21 C26 C29 -5.7(4) . . . . ?
C22 C21 C26 C29 170.2(2) . . . . ?
C19 N1 C29 C26 55.7(3) . . . . ?
C1 N1 C29 C26 176.6(2) . . . . ?
Sn1 N1 C29 C26 -66.3(3) . . . . ?
C25 C26 C29 N1 -126.5(3) . . . . ?
C21 C26 C29 N1 60.6(3) . . . . ?
